data_4110029
loop_
_publ_author_name
'Yuzhong Wang'
'Brandon Quillian'
'Pingrong Wei'
'Chaitanya S. Wannere'
'Yaoming Xie'
'R. Bruce King'
'Henry F. Schaefer'
'Paul V. R. Schleyer'
'Gregory H. Robinson'

_publ_section_title
;
 A Stable Neutral Diborene Containing a BB Double Bond
;
_journal_name_full 'Journal of the American Chemical Society'
_journal_page_first 12412
_journal_page_last 12413
_journal_paper_doi 10.1021/ja075932i
_journal_volume 129
_journal_year 2007
_chemical_formula_sum 'C27 H36 B Br3 N2'
_chemical_formula_weight 639.12
_chemical_name_systematic
; 
 ? 
;
_space_group_IT_number 14
_symmetry_cell_setting monoclinic
_symmetry_space_group_name_Hall '-P 2yn'
_symmetry_space_group_name_H-M 'P 1 21/n 1'
_atom_sites_solution_hydrogens geom
_atom_sites_solution_primary direct
_atom_sites_solution_secondary difmap
_audit_creation_method SHELXL-97
_cell_angle_alpha 90.00
_cell_angle_beta 100.6100(10)
_cell_angle_gamma 90.00
_cell_formula_units_Z 4
_cell_length_a 10.1936(5)
_cell_length_b 19.8023(9)
_cell_length_c 14.7695(7)
_cell_measurement_temperature 273(2)
_cell_volume 2930.4(2)
_computing_structure_refinement 'SHELXL-97 (Sheldrick, 1997)'
_computing_structure_solution 'SHELXS-97 (Sheldrick, 1990)'
_diffrn_ambient_temperature 273(2)
_diffrn_measured_fraction_theta_full 0.999
_diffrn_measured_fraction_theta_max 0.999
_diffrn_radiation_monochromator graphite
_diffrn_radiation_source 'fine-focus sealed tube'
_diffrn_radiation_type MoK\a
_diffrn_radiation_wavelength 0.71073
_diffrn_reflns_av_R_equivalents 0.0571
_diffrn_reflns_av_sigmaI/netI 0.0418
_diffrn_reflns_limit_h_max 12
_diffrn_reflns_limit_h_min -12
_diffrn_reflns_limit_k_max 25
_diffrn_reflns_limit_k_min -25
_diffrn_reflns_limit_l_max 18
_diffrn_reflns_limit_l_min -18
_diffrn_reflns_number 36031
_diffrn_reflns_theta_full 26.87
_diffrn_reflns_theta_max 26.87
_diffrn_reflns_theta_min 2.06
_exptl_absorpt_coefficient_mu 4.147
_exptl_absorpt_correction_T_max 0.7326
_exptl_absorpt_correction_T_min 0.5063
_exptl_absorpt_correction_type multi-scan
_exptl_absorpt_process_details 'BRUKER SADABS'
_exptl_crystal_colour colorless
_exptl_crystal_density_diffrn 1.449
_exptl_crystal_F_000 1288
_exptl_crystal_size_max 0.19
_exptl_crystal_size_mid 0.14
_exptl_crystal_size_min 0.08
_refine_diff_density_max 1.518
_refine_diff_density_min -1.074
_refine_diff_density_rms 0.079
_refine_ls_extinction_method none
_refine_ls_goodness_of_fit_ref 1.003
_refine_ls_hydrogen_treatment constr
_refine_ls_matrix_type full
_refine_ls_number_parameters 298
_refine_ls_number_reflns 6314
_refine_ls_number_restraints 0
_refine_ls_restrained_S_all 1.003
_refine_ls_R_factor_all 0.0937
_refine_ls_R_factor_gt 0.0464
_refine_ls_shift/su_max 0.000
_refine_ls_shift/su_mean 0.000
_refine_ls_structure_factor_coef Fsqd
_refine_ls_weighting_details 'calc w=1/[\s^2^(Fo^2^)+(0.0635P)^2^+3.1832P] where P=(Fo^2^+2Fc^2^)/3'
_refine_ls_weighting_scheme calc
_refine_ls_wR_factor_gt 0.1122
_refine_ls_wR_factor_ref 0.1360
_reflns_number_gt 3818
_reflns_number_total 6314
_reflns_threshold_expression >2sigma(I)
_cod_data_source_file ja075932isi20070807_123424.cif
_cod_data_source_block uga550
_cod_database_code 4110029

loop_
_symmetry_equiv_pos_as_xyz
'x, y, z'
'-x+1/2, y+1/2, -z+1/2'
'-x, -y, -z'
'x-1/2, -y-1/2, z-1/2'

loop_
_atom_site_label
_atom_site_type_symbol
_atom_site_fract_x
_atom_site_fract_y
_atom_site_fract_z
_atom_site_U_iso_or_equiv
_atom_site_adp_type
_atom_site_occupancy
_atom_site_symmetry_multiplicity
_atom_site_calc_flag
_atom_site_refinement_flags
B1 B 0.2145(6) 0.2258(2) 0.2621(4) 0.0462(12) Uani 1 1 d .
Br1 Br 0.28339(6) 0.14151(2) 0.33235(3) 0.06368(19) Uani 1 1 d .
Br2 Br 0.09543(6) 0.27162(3) 0.33796(4) 0.0700(2) Uani 1 1 d .
Br3 Br 0.37502(6) 0.28565(3) 0.25851(4) 0.06827(19) Uani 1 1 d .
N1 N 0.0651(4) 0.25933(17) 0.0999(2) 0.0436(9) Uani 1 1 d .
N2 N 0.1230(4) 0.15482(17) 0.1091(2) 0.0470(9) Uani 1 1 d .
C1 C 0.1349(4) 0.2128(2) 0.1579(3) 0.0387(9) Uani 1 1 d .
C2 C 0.0111(6) 0.2298(2) 0.0178(3) 0.0583(13) Uani 1 1 d .
H2A H -0.0409 0.2512 -0.0325 0.070 Uiso 1 1 calc R
C3 C 0.0464(6) 0.1650(3) 0.0227(3) 0.0641(15) Uani 1 1 d .
H3A H 0.0238 0.1327 -0.0232 0.077 Uiso 1 1 calc R
C4 C 0.1748(5) 0.0878(2) 0.1333(3) 0.0473(11) Uani 1 1 d .
C5 C 0.3068(5) 0.0731(2) 0.1233(3) 0.0521(12) Uani 1 1 d .
C6 C 0.3457(6) 0.0064(3) 0.1398(4) 0.0654(15) Uani 1 1 d .
H6A H 0.4312 -0.0062 0.1330 0.079 Uiso 1 1 calc R
C7 C 0.2632(7) -0.0416(3) 0.1657(4) 0.0709(16) Uani 1 1 d .
H7A H 0.2937 -0.0856 0.1771 0.085 Uiso 1 1 calc R
C8 C 0.1371(6) -0.0252(3) 0.1748(4) 0.0680(15) Uani 1 1 d .
H8A H 0.0822 -0.0584 0.1920 0.082 Uiso 1 1 calc R
C9 C 0.0878(5) 0.0400(2) 0.1590(3) 0.0529(12) Uani 1 1 d .
C10 C -0.0536(6) 0.0560(3) 0.1708(4) 0.0698(15) Uani 1 1 d .
H10A H -0.0711 0.1033 0.1536 0.084 Uiso 1 1 calc R
C11 C -0.0719(8) 0.0480(5) 0.2691(5) 0.121(3) Uani 1 1 d .
H11A H -0.0095 0.0764 0.3083 0.181 Uiso 1 1 calc R
H11B H -0.0568 0.0017 0.2876 0.181 Uiso 1 1 calc R
H11C H -0.1612 0.0607 0.2740 0.181 Uiso 1 1 calc R
C12 C -0.1540(7) 0.0133(4) 0.1066(6) 0.118(3) Uani 1 1 d .
H12A H -0.1424 0.0200 0.0442 0.177 Uiso 1 1 calc R
H12B H -0.2428 0.0263 0.1125 0.177 Uiso 1 1 calc R
H12C H -0.1404 -0.0335 0.1226 0.177 Uiso 1 1 calc R
C13 C 0.3996(6) 0.1258(3) 0.0972(4) 0.0684(15) Uani 1 1 d .
H13A H 0.3595 0.1702 0.1035 0.082 Uiso 1 1 calc R
C14 C 0.5355(7) 0.1243(4) 0.1612(6) 0.107(2) Uani 1 1 d .
H14A H 0.5240 0.1313 0.2235 0.161 Uiso 1 1 calc R
H14B H 0.5910 0.1594 0.1438 0.161 Uiso 1 1 calc R
H14C H 0.5769 0.0812 0.1564 0.161 Uiso 1 1 calc R
C15 C 0.4147(11) 0.1177(5) -0.0015(5) 0.155(4) Uani 1 1 d .
H15A H 0.3285 0.1198 -0.0406 0.232 Uiso 1 1 calc R
H15B H 0.4552 0.0748 -0.0092 0.232 Uiso 1 1 calc R
H15C H 0.4702 0.1532 -0.0176 0.232 Uiso 1 1 calc R
C16 C 0.0492(4) 0.3321(2) 0.1122(3) 0.0425(10) Uani 1 1 d .
C17 C 0.1400(5) 0.3754(2) 0.0810(3) 0.0552(13) Uani 1 1 d .
C18 C 0.1190(7) 0.4443(3) 0.0899(4) 0.0749(17) Uani 1 1 d .
H18A H 0.1786 0.4749 0.0721 0.090 Uiso 1 1 calc R
C19 C 0.0126(7) 0.4676(3) 0.1243(4) 0.0799(19) Uani 1 1 d .
H19A H 0.0016 0.5139 0.1305 0.096 Uiso 1 1 calc R
C20 C -0.0782(6) 0.4244(3) 0.1499(4) 0.0679(16) Uani 1 1 d .
H20A H -0.1511 0.4419 0.1717 0.082 Uiso 1 1 calc R
C21 C -0.0645(5) 0.3544(2) 0.1440(3) 0.0497(12) Uani 1 1 d .
C22 C -0.1719(5) 0.3079(3) 0.1635(4) 0.0622(14) Uani 1 1 d .
H22A H -0.1320 0.2632 0.1776 0.075 Uiso 1 1 calc R
C23 C -0.2360(7) 0.3296(4) 0.2452(5) 0.098(2) Uani 1 1 d .
H23A H -0.1682 0.3336 0.2994 0.147 Uiso 1 1 calc R
H23B H -0.3003 0.2964 0.2554 0.147 Uiso 1 1 calc R
H23C H -0.2797 0.3724 0.2318 0.147 Uiso 1 1 calc R
C24 C -0.2808(6) 0.3010(4) 0.0779(5) 0.102(2) Uani 1 1 d .
H24A H -0.2414 0.2872 0.0266 0.153 Uiso 1 1 calc R
H24B H -0.3248 0.3437 0.0644 0.153 Uiso 1 1 calc R
H24C H -0.3446 0.2678 0.0889 0.153 Uiso 1 1 calc R
C25 C 0.2497(5) 0.3505(3) 0.0333(4) 0.0742(17) Uani 1 1 d .
H25A H 0.2709 0.3040 0.0536 0.089 Uiso 1 1 calc R
C26 C 0.2026(7) 0.3493(4) -0.0723(5) 0.102(2) Uani 1 1 d .
H26A H 0.1223 0.3231 -0.0872 0.152 Uiso 1 1 calc R
H26B H 0.2708 0.3294 -0.1008 0.152 Uiso 1 1 calc R
H26C H 0.1855 0.3946 -0.0946 0.152 Uiso 1 1 calc R
C27 C 0.3777(7) 0.3913(5) 0.0550(6) 0.128(3) Uani 1 1 d .
H27A H 0.4084 0.3925 0.1205 0.192 Uiso 1 1 calc R
H27B H 0.3611 0.4365 0.0323 0.192 Uiso 1 1 calc R
H27C H 0.4445 0.3708 0.0260 0.192 Uiso 1 1 calc R

loop_
_atom_site_aniso_label
_atom_site_aniso_U_11
_atom_site_aniso_U_22
_atom_site_aniso_U_33
_atom_site_aniso_U_23
_atom_site_aniso_U_13
_atom_site_aniso_U_12
B1 0.057(3) 0.038(3) 0.039(3) 0.000(2) -0.004(2) 0.013(2)
Br1 0.0908(4) 0.0430(3) 0.0487(3) 0.0016(2) -0.0096(3) 0.0180(3)
Br2 0.0900(4) 0.0733(4) 0.0446(3) -0.0043(3) 0.0069(3) 0.0315(3)
Br3 0.0697(4) 0.0618(3) 0.0645(4) -0.0006(3) -0.0108(3) -0.0104(3)
N1 0.055(2) 0.0341(18) 0.0375(19) 0.0008(15) -0.0012(17) 0.0108(17)
N2 0.065(2) 0.0322(18) 0.040(2) -0.0047(15) -0.0026(18) 0.0122(17)
C1 0.047(3) 0.033(2) 0.035(2) -0.0014(17) 0.0042(18) 0.0061(18)
C2 0.081(4) 0.046(3) 0.040(3) -0.006(2) -0.011(2) 0.016(2)
C3 0.095(4) 0.051(3) 0.038(3) -0.011(2) -0.010(3) 0.015(3)
C4 0.067(3) 0.034(2) 0.037(2) -0.0076(18) 0.001(2) 0.011(2)
C5 0.067(3) 0.044(3) 0.044(3) -0.004(2) 0.006(2) 0.011(2)
C6 0.074(4) 0.059(3) 0.063(3) -0.009(3) 0.012(3) 0.026(3)
C7 0.098(5) 0.038(3) 0.075(4) 0.001(3) 0.010(3) 0.018(3)
C8 0.090(4) 0.042(3) 0.072(4) 0.000(2) 0.014(3) 0.004(3)
C9 0.069(3) 0.040(2) 0.049(3) -0.008(2) 0.009(2) 0.003(2)
C10 0.072(4) 0.059(3) 0.082(4) -0.016(3) 0.023(3) 0.001(3)
C11 0.110(6) 0.162(8) 0.103(6) -0.029(6) 0.053(5) -0.005(6)
C12 0.075(5) 0.147(7) 0.131(7) -0.049(6) 0.014(5) -0.007(5)
C13 0.073(4) 0.068(4) 0.067(4) -0.004(3) 0.018(3) 0.005(3)
C14 0.077(5) 0.111(6) 0.134(7) -0.001(5) 0.019(5) -0.001(4)
C15 0.217(11) 0.185(9) 0.078(5) -0.009(6) 0.068(6) -0.095(8)
C16 0.049(3) 0.032(2) 0.042(2) 0.0008(18) -0.004(2) 0.0066(19)
C17 0.053(3) 0.055(3) 0.052(3) 0.013(2) -0.004(2) 0.006(2)
C18 0.086(4) 0.046(3) 0.082(4) 0.017(3) -0.010(3) -0.010(3)
C19 0.103(5) 0.036(3) 0.089(4) 0.003(3) -0.011(4) 0.010(3)
C20 0.067(4) 0.056(3) 0.074(4) -0.011(3) -0.007(3) 0.032(3)
C21 0.052(3) 0.050(3) 0.042(2) -0.006(2) -0.006(2) 0.013(2)
C22 0.056(3) 0.071(3) 0.058(3) 0.001(3) 0.006(3) 0.004(3)
C23 0.075(4) 0.148(7) 0.075(4) 0.000(5) 0.025(3) 0.019(5)
C24 0.069(4) 0.147(7) 0.080(5) 0.008(4) -0.012(3) -0.022(4)
C25 0.055(3) 0.094(4) 0.073(4) 0.031(3) 0.010(3) 0.009(3)
C26 0.091(5) 0.143(7) 0.075(4) 0.024(4) 0.026(4) 0.021(5)
C27 0.070(5) 0.157(8) 0.153(8) 0.059(6) 0.008(5) -0.022(5)

loop_
_atom_type_symbol
_atom_type_description
_atom_type_scat_dispersion_real
_atom_type_scat_dispersion_imag
_atom_type_scat_source
C C 0.0033 0.0016 'International Tables Vol C Tables 4.2.6.8 and 6.1.1.4'
H H 0.0000 0.0000 'International Tables Vol C Tables 4.2.6.8 and 6.1.1.4'
B B 0.0013 0.0007 'International Tables Vol C Tables 4.2.6.8 and 6.1.1.4'
N N 0.0061 0.0033 'International Tables Vol C Tables 4.2.6.8 and 6.1.1.4'
Br Br -0.2901 2.4595 'International Tables Vol C Tables 4.2.6.8 and 6.1.1.4'

loop_
_geom_angle_atom_site_label_1
_geom_angle_atom_site_label_2
_geom_angle_atom_site_label_3
_geom_angle
C1 B1 Br2 110.6(3)
C1 B1 Br1 114.9(3)
Br2 B1 Br1 106.0(2)
C1 B1 Br3 109.4(3)
Br2 B1 Br3 108.8(2)
Br1 B1 Br3 106.9(2)
C2 N1 C1 110.3(3)
C2 N1 C16 119.7(4)
C1 N1 C16 130.0(3)
C1 N2 C3 110.5(4)
C1 N2 C4 130.9(4)
C3 N2 C4 118.6(4)
N2 C1 N1 104.7(3)
N2 C1 B1 128.5(4)
N1 C1 B1 126.8(4)
N1 C2 C3 107.6(4)
C2 C3 N2 107.0(4)
C9 C4 C5 123.7(4)
C9 C4 N2 117.9(4)
C5 C4 N2 118.3(4)
C6 C5 C4 115.1(5)
C6 C5 C13 122.2(5)
C4 C5 C13 122.7(4)
C5 C6 C7 122.7(5)
C8 C7 C6 120.1(5)
C9 C8 C7 121.8(5)
C8 C9 C4 116.5(5)
C8 C9 C10 119.8(5)
C4 C9 C10 123.7(4)
C9 C10 C11 112.2(5)
C9 C10 C12 111.0(5)
C11 C10 C12 110.7(6)
C5 C13 C15 110.8(5)
C5 C13 C14 111.7(5)
C15 C13 C14 110.7(6)
C17 C16 C21 123.9(4)
C17 C16 N1 117.7(4)
C21 C16 N1 118.0(4)
C16 C17 C18 116.5(5)
C16 C17 C25 123.1(5)
C18 C17 C25 120.2(5)
C19 C18 C17 121.0(6)
C18 C19 C20 121.2(5)
C19 C20 C21 121.6(5)
C20 C21 C16 115.6(5)
C20 C21 C22 120.8(5)
C16 C21 C22 123.4(4)
C21 C22 C24 109.9(5)
C21 C22 C23 114.3(5)
C24 C22 C23 109.0(5)
C17 C25 C26 110.9(5)
C17 C25 C27 114.2(6)
C26 C25 C27 108.5(6)

loop_
_geom_bond_atom_site_label_1
_geom_bond_atom_site_label_2
_geom_bond_distance
B1 C1 1.623(7)
B1 Br2 2.013(5)
B1 Br1 2.021(5)
B1 Br3 2.029(6)
N1 C2 1.367(6)
N1 C1 1.367(5)
N1 C16 1.466(5)
N2 C1 1.349(5)
N2 C3 1.382(6)
N2 C4 1.449(5)
C2 C3 1.332(7)
C4 C9 1.396(7)
C4 C5 1.412(7)
C5 C6 1.386(7)
C5 C13 1.505(7)
C6 C7 1.371(8)
C7 C8 1.356(8)
C8 C9 1.389(7)
C9 C10 1.516(7)
C10 C11 1.506(9)
C10 C12 1.518(9)
C13 C15 1.503(9)
C13 C14 1.526(9)
C16 C17 1.400(7)
C16 C21 1.399(6)
C17 C18 1.393(7)
C17 C25 1.509(8)
C18 C19 1.360(9)
C19 C20 1.364(8)
C20 C21 1.398(7)
C21 C22 1.499(7)
C22 C24 1.527(8)
C22 C23 1.535(8)
C25 C26 1.546(9)
C25 C27 1.517(9)

loop_
_cod_related_entry_id
_cod_related_entry_database
_cod_related_entry_code
1 ChemSpider 30660371
